data_7042598
loop_
_publ_author_name
'Stobbe, Brian C.'
'Powell, Douglas R.'
'Thomson, Robert K.'

_publ_section_title
;
 Schiff base thorium(iv) and uranium(iv) chloro complexes: synthesis,
 substitution and oxidation chemistry.
;
_journal_issue 15
_journal_name_full 'Dalton transactions (Cambridge, England : 2003)'
_journal_page_first 4888
_journal_page_last 4892
_journal_paper_doi 10.1039/c7dt00580f
_journal_volume 46
_journal_year 2017
_chemical_formula_moiety 'C34 H38 N10 O4 U'
_chemical_formula_sum 'C34 H38 N10 O4 U'
_chemical_formula_weight 888.77
_space_group_crystal_system monoclinic
_space_group_IT_number 14
_space_group_name_Hall '-P 2ybc'
_space_group_name_H-M_alt 'P 1 21/c 1'
_symmetry_space_group_name_Hall '-P 2ybc'
_symmetry_space_group_name_H-M 'P 1 21/c 1'
_atom_sites_solution_hydrogens mixed
_atom_sites_solution_primary dual
_atom_sites_solution_secondary difmap
_audit_creation_method SHELXL-2014/7
_audit_update_record
;
2017-02-16 deposited with the CCDC.
2017-03-23 downloaded from the CCDC.
;
_cell_angle_alpha 90
_cell_angle_beta 93.301(2)
_cell_angle_gamma 90
_cell_formula_units_Z 4
_cell_length_a 16.872(4)
_cell_length_b 15.338(3)
_cell_length_c 15.062(3)
_cell_measurement_reflns_used 9930
_cell_measurement_temperature 100(2)
_cell_measurement_theta_max 26.13
_cell_measurement_theta_min 2.21
_cell_volume 3891.3(14)
_computing_cell_refinement 'SAINT (Bruker, 2007)'
_computing_data_collection 'APEX2 (Bruker, 2007)'
_computing_data_reduction 'SAINT (Bruker, 2007)'
_computing_molecular_graphics 'Mercury (CCDC, 2016)'
_computing_publication_material 'SHELXL-2014/7 (Sheldrick, 2015b)'
_computing_structure_refinement 'SHELXL-2014/7 (Sheldrick, 2015b)'
_computing_structure_solution 'SHELXT (Sheldrick, 2015a)'
_diffrn_ambient_temperature 100(2)
_diffrn_measured_fraction_theta_full 0.978
_diffrn_measured_fraction_theta_max 0.907
_diffrn_measurement_device_type 'Bruker APEX CCD'
_diffrn_measurement_method '\f and \w scans'
_diffrn_radiation_type MoK\a
_diffrn_radiation_wavelength 0.71073
_diffrn_reflns_av_R_equivalents 0.1176
_diffrn_reflns_av_unetI/netI 0.3016
_diffrn_reflns_Laue_measured_fraction_full 0.978
_diffrn_reflns_Laue_measured_fraction_max 0.907
_diffrn_reflns_limit_h_max 20
_diffrn_reflns_limit_h_min 0
_diffrn_reflns_limit_k_max 18
_diffrn_reflns_limit_k_min 0
_diffrn_reflns_limit_l_max 18
_diffrn_reflns_limit_l_min -18
_diffrn_reflns_number 81766
_diffrn_reflns_point_group_measured_fraction_full 0.978
_diffrn_reflns_point_group_measured_fraction_max 0.907
_diffrn_reflns_theta_full 25.242
_diffrn_reflns_theta_max 26.257
_diffrn_reflns_theta_min 1.897
_exptl_absorpt_coefficient_mu 4.219
_exptl_absorpt_correction_T_max 0.237
_exptl_absorpt_correction_T_min 0.154
_exptl_absorpt_correction_type multi-scan
_exptl_absorpt_process_details 'TWINABS (Sheldrick, 2015c)'
_exptl_crystal_colour brown
_exptl_crystal_density_diffrn 1.517
_exptl_crystal_description block
_exptl_crystal_F_000 1744
_exptl_crystal_size_max 0.710
_exptl_crystal_size_mid 0.640
_exptl_crystal_size_min 0.480
_refine_diff_density_max 1.574
_refine_diff_density_min -1.971
_refine_diff_density_rms 0.195
_refine_ls_extinction_method none
_refine_ls_goodness_of_fit_ref 1.001
_refine_ls_hydrogen_treatment constr
_refine_ls_matrix_type full
_refine_ls_number_parameters 442
_refine_ls_number_reflns 7117
_refine_ls_number_restraints 0
_refine_ls_restrained_S_all 1.001
_refine_ls_R_factor_all 0.0780
_refine_ls_R_factor_gt 0.0468
_refine_ls_shift/su_max 0.003
_refine_ls_shift/su_mean 0.000
_refine_ls_structure_factor_coef Fsqd
_refine_ls_weighting_details 'w=1/[\s^2^(Fo^2^)+(0.0700P)^2^] where P=(Fo^2^+2Fc^2^)/3'
_refine_ls_weighting_scheme calc
_refine_ls_wR_factor_gt 0.1132
_refine_ls_wR_factor_ref 0.1202
_reflns_Friedel_coverage 0.000
_reflns_number_gt 4959
_reflns_number_total 7117
_reflns_threshold_expression 'I > 2\s(I)'
_cod_data_source_file c7dt00580f2.cif
_cod_data_source_block 17011_sq
_cod_depositor_comments 'Adding full bibliography for 7042596--7042600.cif.'
_cod_database_code 7042598
_shelx_space_group_comment
; 
The symmetry employed for this shelxl refinement is uniquely defined 
by the following loop, which should always be used as a source of 
symmetry information in preference to the above space-group names. 
They are only intended as comments. 
;
_shelx_estimated_absorpt_t_min 0.154
_shelx_estimated_absorpt_t_max 0.237

loop_
_space_group_symop_operation_xyz
'x, y, z'
'-x, y+1/2, -z+1/2'
'-x, -y, -z'
'x, -y-1/2, z-1/2'

loop_
_atom_site_label
_atom_site_type_symbol
_atom_site_fract_x
_atom_site_fract_y
_atom_site_fract_z
_atom_site_U_iso_or_equiv
_atom_site_adp_type
_atom_site_occupancy
_atom_site_site_symmetry_order
_atom_site_calc_flag
_atom_site_refinement_flags_posn
_atom_site_refinement_flags_adp
U1 U 0.72140(2) 0.46407(2) 0.41088(2) 0.02356(11) Uani 1 1 d . .
O1 O 0.6266(2) 0.4427(3) 0.3110(3) 0.0338(14) Uani 1 1 d . .
O2 O 0.8417(2) 0.5051(3) 0.4487(3) 0.0254(11) Uani 1 1 d . .
O3 O 0.5840(3) 0.4224(4) 0.1411(3) 0.0444(14) Uani 1 1 d . .
O4 O 0.9659(2) 0.5973(4) 0.4044(3) 0.0349(13) Uani 1 1 d . .
N1 N 0.5950(3) 0.4143(4) 0.4890(3) 0.0278(14) Uani 1 1 d . .
N2 N 0.7421(3) 0.4500(4) 0.5804(4) 0.0353(17) Uani 1 1 d . .
N3 N 0.7446(3) 0.3085(5) 0.4341(4) 0.0334(15) Uani 1 1 d . .
N4 N 0.7925(4) 0.2605(4) 0.4141(3) 0.0291(14) Uani 1 1 d . .
N5 N 0.8404(4) 0.2099(5) 0.3961(4) 0.052(2) Uani 1 1 d . .
N6 N 0.6725(4) 0.5971(6) 0.4754(4) 0.0418(18) Uani 1 1 d . .
N7 N 0.6668(3) 0.6706(6) 0.4667(3) 0.0293(16) Uani 1 1 d . .
N8 N 0.6607(4) 0.7469(5) 0.4620(4) 0.051(2) Uani 1 1 d . .
N9 N 0.8003(3) 0.4123(4) 0.2746(3) 0.0284(14) Uani 1 1 d . .
N10 N 0.7399(3) 0.5928(4) 0.2964(3) 0.0277(15) Uani 1 1 d . .
C1 C 0.6322(7) 0.4539(8) -0.0038(6) 0.089(4) Uani 1 1 d . .
H1A H 0.6390 0.5135 0.0187 0.134 Uiso 1 1 d R U
H1B H 0.6158 0.4557 -0.0673 0.134 Uiso 1 1 d R U
H1C H 0.6826 0.4223 0.0046 0.134 Uiso 1 1 d R U
C2 C 0.5687(5) 0.4066(8) 0.0466(4) 0.068(3) Uani 1 1 d . .
H2A H 0.5153 0.4285 0.0271 0.081 Uiso 1 1 calc R U
H2B H 0.5705 0.3433 0.0343 0.081 Uiso 1 1 calc R U
C3 C 0.5326(4) 0.3892(5) 0.1991(4) 0.0311(18) Uani 1 1 d . .
C4 C 0.5583(4) 0.4030(5) 0.2905(4) 0.0276(17) Uani 1 1 d . .
C5 C 0.4612(4) 0.3495(6) 0.1771(5) 0.038(2) Uani 1 1 d . .
H5 H 0.4442 0.3420 0.1163 0.046 Uiso 1 1 calc R U
C6 C 0.4136(4) 0.3204(6) 0.2436(5) 0.046(2) Uani 1 1 d . .
H6 H 0.3647 0.2921 0.2281 0.055 Uiso 1 1 calc R U
C7 C 0.4373(4) 0.3324(6) 0.3309(5) 0.038(2) Uani 1 1 d . .
H7 H 0.4036 0.3133 0.3754 0.046 Uiso 1 1 calc R U
C8 C 0.5096(3) 0.3721(5) 0.3570(4) 0.0290(18) Uani 1 1 d . .
C9 C 0.5301(4) 0.3846(5) 0.4508(4) 0.0302(18) Uani 1 1 d . .
H9 H 0.4902 0.3686 0.4897 0.036 Uiso 1 1 calc R U
C10 C 0.6007(4) 0.4241(6) 0.5886(4) 0.038(2) Uani 1 1 d . .
H10 H 0.5978 0.4879 0.6015 0.045 Uiso 1 1 calc R U
C11 C 0.5321(4) 0.3802(6) 0.6355(4) 0.044(2) Uani 1 1 d . .
H11A H 0.4822 0.4122 0.6201 0.053 Uiso 1 1 calc R U
H11B H 0.5255 0.3198 0.6133 0.053 Uiso 1 1 calc R U
C12 C 0.5465(4) 0.3783(7) 0.7366(5) 0.052(3) Uani 1 1 d . .
H12A H 0.5449 0.4386 0.7599 0.062 Uiso 1 1 calc R U
H12B H 0.5034 0.3448 0.7627 0.062 Uiso 1 1 calc R U
C13 C 0.6215(4) 0.3395(7) 0.7632(5) 0.055(3) Uani 1 1 d . .
H13A H 0.6226 0.2787 0.7414 0.067 Uiso 1 1 calc R U
H13B H 0.6280 0.3383 0.8289 0.067 Uiso 1 1 calc R U
C14 C 0.6895(4) 0.3900(7) 0.7265(4) 0.046(2) Uani 1 1 d . .
H14A H 0.7404 0.3617 0.7453 0.056 Uiso 1 1 calc R U
H14B H 0.6902 0.4500 0.7508 0.056 Uiso 1 1 calc R U
C15 C 0.6809(4) 0.3939(7) 0.6227(4) 0.043(2) Uani 1 1 d . .
H15 H 0.6877 0.3331 0.6005 0.052 Uiso 1 1 calc R U
C16 C 0.7964(4) 0.4870(6) 0.6303(4) 0.038(2) Uani 1 1 d . .
H16 H 0.7939 0.4783 0.6925 0.045 Uiso 1 1 calc R U
C17 C 0.8612(4) 0.5408(5) 0.6022(4) 0.0295(18) Uani 1 1 d . .
C18 C 0.8829(4) 0.5469(5) 0.5143(4) 0.0261(17) Uani 1 1 d . .
C19 C 0.9066(4) 0.5876(5) 0.6689(4) 0.0322(19) Uani 1 1 d . .
H19 H 0.8935 0.5834 0.7293 0.039 Uiso 1 1 calc R U
C20 C 0.9689(4) 0.6384(6) 0.6468(5) 0.041(2) Uani 1 1 d . .
H20 H 0.9976 0.6710 0.6916 0.050 Uiso 1 1 calc R U
C21 C 0.9909(4) 0.6431(6) 0.5587(5) 0.042(2) Uani 1 1 d . .
H21 H 1.0351 0.6777 0.5443 0.051 Uiso 1 1 calc R U
C22 C 0.9487(4) 0.5979(6) 0.4930(5) 0.0352(19) Uani 1 1 d . .
C23 C 1.0280(4) 0.6543(6) 0.3775(5) 0.039(2) Uani 1 1 d . .
H23A H 1.0792 0.6387 0.4088 0.047 Uiso 1 1 calc R U
H23B H 1.0154 0.7156 0.3917 0.047 Uiso 1 1 calc R U
C24 C 1.0326(4) 0.6428(6) 0.2786(5) 0.045(2) Uani 1 1 d . .
H24A H 1.0437 0.5816 0.2652 0.067 Uiso 1 1 d R U
H24B H 1.0753 0.6796 0.2578 0.067 Uiso 1 1 d R U
H24C H 0.9820 0.6600 0.2485 0.067 Uiso 1 1 d R U
C25 C 0.7693(4) 0.3514(6) 0.2179(4) 0.040(2) Uani 1 1 d . .
H25 H 0.7229 0.3212 0.2330 0.048 Uiso 1 1 calc R U
C26 C 0.8026(5) 0.3313(6) 0.1387(4) 0.049(2) Uani 1 1 d . .
H26 H 0.7782 0.2892 0.0998 0.058 Uiso 1 1 calc R U
C27 C 0.8722(4) 0.3731(6) 0.1162(4) 0.041(2) Uani 1 1 d . .
H27 H 0.8960 0.3601 0.0621 0.049 Uiso 1 1 calc R U
C28 C 0.9049(4) 0.4330(6) 0.1742(5) 0.043(2) Uani 1 1 d . .
H28 H 0.9523 0.4627 0.1613 0.051 Uiso 1 1 calc R U
C29 C 0.8675(4) 0.4504(5) 0.2535(5) 0.036(2) Uani 1 1 d . .
H29 H 0.8915 0.4914 0.2939 0.043 Uiso 1 1 calc R U
C30 C 0.7025(4) 0.5936(6) 0.2151(4) 0.040(2) Uani 1 1 d . .
H30 H 0.6659 0.5483 0.1994 0.047 Uiso 1 1 calc R U
C31 C 0.7160(5) 0.6593(6) 0.1528(5) 0.044(2) Uani 1 1 d . .
H31 H 0.6880 0.6590 0.0962 0.053 Uiso 1 1 calc R U
C32 C 0.7687(4) 0.7226(6) 0.1741(5) 0.045(2) Uani 1 1 d . .
H32 H 0.7800 0.7660 0.1316 0.054 Uiso 1 1 calc R U
C33 C 0.8070(4) 0.7243(6) 0.2590(5) 0.041(2) Uani 1 1 d . .
H33 H 0.8433 0.7695 0.2761 0.049 Uiso 1 1 calc R U
C34 C 0.7905(4) 0.6587(6) 0.3167(5) 0.0335(19) Uani 1 1 d . .
H34 H 0.8162 0.6597 0.3744 0.040 Uiso 1 1 calc R U

loop_
_atom_site_aniso_label
_atom_site_aniso_U_11
_atom_site_aniso_U_22
_atom_site_aniso_U_33
_atom_site_aniso_U_23
_atom_site_aniso_U_13
_atom_site_aniso_U_12
U1 0.02123(15) 0.0260(2) 0.02338(16) 0.00130(11) 0.00035(8) -0.00012(12)
O1 0.024(2) 0.054(4) 0.023(2) 0.012(2) -0.0003(17) -0.008(2)
O2 0.016(2) 0.032(3) 0.028(2) 0.003(2) 0.0028(16) -0.004(2)
O3 0.045(3) 0.059(5) 0.029(3) 0.008(3) -0.002(2) -0.009(3)
O4 0.028(2) 0.036(4) 0.040(3) 0.009(2) 0.0022(19) -0.006(2)
N1 0.028(3) 0.025(5) 0.031(3) 0.006(3) 0.001(2) -0.005(3)
N2 0.019(3) 0.054(6) 0.033(3) -0.004(3) 0.005(2) -0.002(3)
N3 0.037(3) 0.032(5) 0.032(3) 0.003(3) 0.010(2) 0.006(3)
N4 0.048(4) 0.022(5) 0.017(3) 0.004(3) 0.000(2) -0.002(3)
N5 0.054(4) 0.045(6) 0.058(4) 0.001(4) 0.014(3) 0.013(4)
N6 0.045(4) 0.041(6) 0.042(4) 0.003(4) 0.020(3) 0.012(4)
N7 0.022(3) 0.043(6) 0.023(3) 0.003(3) 0.001(2) 0.006(3)
N8 0.084(5) 0.033(6) 0.034(4) 0.002(4) -0.012(3) 0.017(4)
N9 0.028(3) 0.023(5) 0.034(3) 0.004(3) 0.001(2) -0.001(3)
N10 0.023(3) 0.029(5) 0.031(3) 0.002(3) 0.001(2) 0.010(3)
C1 0.100(9) 0.122(13) 0.048(6) 0.009(6) 0.016(5) -0.044(7)
C2 0.081(6) 0.100(10) 0.020(4) -0.005(5) -0.010(4) -0.024(6)
C3 0.030(4) 0.029(6) 0.034(4) -0.003(3) 0.000(3) 0.004(3)
C4 0.026(3) 0.024(5) 0.032(4) -0.004(3) -0.001(2) 0.008(3)
C5 0.036(4) 0.041(6) 0.037(4) -0.010(4) -0.005(3) -0.005(4)
C6 0.034(4) 0.060(8) 0.044(5) -0.014(4) 0.003(3) -0.015(4)
C7 0.030(4) 0.047(7) 0.038(4) -0.018(4) 0.009(3) -0.008(4)
C8 0.018(3) 0.028(6) 0.042(4) 0.001(3) 0.006(2) -0.001(3)
C9 0.029(4) 0.029(6) 0.033(4) 0.002(3) 0.005(3) -0.006(3)
C10 0.035(4) 0.051(6) 0.027(4) 0.005(4) 0.001(3) -0.010(4)
C11 0.035(4) 0.059(7) 0.038(4) 0.013(4) 0.004(3) -0.017(4)
C12 0.051(5) 0.073(9) 0.032(4) 0.011(4) 0.013(3) -0.007(5)
C13 0.047(5) 0.082(9) 0.038(5) 0.022(5) 0.011(3) 0.002(5)
C14 0.040(4) 0.061(7) 0.038(4) 0.005(4) -0.002(3) 0.003(4)
C15 0.038(4) 0.065(8) 0.027(4) 0.007(4) 0.006(3) -0.005(4)
C16 0.030(4) 0.072(7) 0.010(3) 0.003(3) -0.001(2) 0.003(4)
C17 0.024(3) 0.027(6) 0.036(4) -0.009(3) -0.005(3) 0.005(3)
C18 0.021(3) 0.026(6) 0.031(4) -0.001(3) 0.000(2) 0.008(3)
C19 0.030(4) 0.029(6) 0.037(4) -0.006(3) -0.004(3) 0.012(4)
C20 0.036(4) 0.040(7) 0.046(5) -0.018(4) -0.012(3) 0.007(4)
C21 0.032(4) 0.026(6) 0.067(6) -0.005(4) -0.008(3) -0.002(4)
C22 0.026(4) 0.033(6) 0.046(4) -0.001(4) -0.001(3) 0.004(4)
C23 0.025(4) 0.026(6) 0.069(5) 0.004(4) 0.013(3) -0.001(3)
C24 0.037(4) 0.037(7) 0.061(5) 0.014(4) 0.012(3) -0.005(4)
C25 0.047(4) 0.044(7) 0.028(4) -0.002(4) -0.001(3) -0.010(4)
C26 0.072(6) 0.050(7) 0.023(4) -0.012(4) -0.002(3) -0.004(5)
C27 0.057(5) 0.044(7) 0.022(4) -0.008(4) 0.005(3) 0.007(4)
C28 0.031(4) 0.061(7) 0.037(4) -0.007(4) 0.007(3) 0.005(4)
C29 0.035(4) 0.040(6) 0.031(4) 0.000(3) 0.001(3) 0.001(4)
C30 0.038(4) 0.044(7) 0.037(4) -0.001(4) 0.001(3) 0.000(4)
C31 0.058(5) 0.040(7) 0.034(4) 0.011(4) 0.000(3) 0.000(4)
C32 0.053(5) 0.037(7) 0.047(5) 0.016(4) 0.016(3) -0.006(4)
C33 0.040(4) 0.032(6) 0.053(5) 0.020(4) 0.012(3) 0.006(4)
C34 0.017(3) 0.033(6) 0.050(4) 0.007(4) -0.001(3) 0.002(3)

loop_
_atom_type_symbol
_atom_type_description
_atom_type_scat_dispersion_real
_atom_type_scat_dispersion_imag
_atom_type_scat_source
C C 0.0033 0.0016 'International Tables Vol C Tables 4.2.6.8 and 6.1.1.4'
H H 0.0000 0.0000 'International Tables Vol C Tables 4.2.6.8 and 6.1.1.4'
N N 0.0061 0.0033 'International Tables Vol C Tables 4.2.6.8 and 6.1.1.4'
O O 0.0106 0.0060 'International Tables Vol C Tables 4.2.6.8 and 6.1.1.4'
U U -9.6767 9.6646 'International Tables Vol C Tables 4.2.6.8 and 6.1.1.4'

loop_
_geom_angle_atom_site_label_1
_geom_angle_atom_site_label_2
_geom_angle_atom_site_label_3
_geom_angle
O1 U1 O2 150.73(16)
O1 U1 N6 98.7(2)
O2 U1 N6 89.1(2)
O1 U1 N3 93.30(19)
O2 U1 N3 96.11(19)
N6 U1 N3 145.2(2)
O1 U1 N2 137.25(17)
O2 U1 N2 72.01(16)
N6 U1 N2 72.7(2)
N3 U1 N2 76.3(2)
O1 U1 N1 71.19(15)
O2 U1 N1 137.99(15)
N6 U1 N1 76.1(2)
N3 U1 N1 77.16(19)
N2 U1 N1 66.08(16)
O1 U1 N9 78.37(16)
O2 U1 N9 77.59(16)
N6 U1 N9 139.9(2)
N3 U1 N9 74.48(19)
N2 U1 N9 134.77(17)
N1 U1 N9 136.62(18)
O1 U1 N10 76.71(17)
O2 U1 N10 79.13(16)
N6 U1 N10 71.9(2)
N3 U1 N10 142.90(18)
N2 U1 N10 134.04(19)
N1 U1 N10 129.87(16)
N9 U1 N10 68.54(18)
C4 O1 U1 146.4(4)
C18 O2 U1 140.5(4)
C3 O3 C2 118.8(6)
C22 O4 C23 117.7(5)
C9 N1 C10 119.0(5)
C9 N1 U1 126.6(4)
C10 N1 U1 114.4(4)
C16 N2 C15 119.1(6)
C16 N2 U1 126.7(5)
C15 N2 U1 114.2(4)
N4 N3 U1 134.5(5)
N3 N4 N5 177.7(8)
N7 N6 U1 144.7(5)
N6 N7 N8 177.0(7)
C29 N9 C25 117.1(6)
C29 N9 U1 122.0(5)
C25 N9 U1 120.5(5)
C30 N10 C34 117.2(6)
C30 N10 U1 122.2(5)
C34 N10 U1 120.6(4)
C2 C1 H1A 109.9
C2 C1 H1B 109.3
H1A C1 H1B 109.5
C2 C1 H1C 109.1
H1A C1 H1C 109.5
H1B C1 H1C 109.5
O3 C2 C1 108.5(7)
O3 C2 H2A 110.0
C1 C2 H2A 110.0
O3 C2 H2B 110.0
C1 C2 H2B 110.0
H2A C2 H2B 108.4
O3 C3 C5 126.3(6)
O3 C3 C4 113.0(6)
C5 C3 C4 120.7(6)
O1 C4 C8 121.5(5)
O1 C4 C3 120.2(6)
C8 C4 C3 118.3(6)
C3 C5 C6 120.1(6)
C3 C5 H5 119.9
C6 C5 H5 119.9
C7 C6 C5 120.1(7)
C7 C6 H6 120.0
C5 C6 H6 120.0
C6 C7 C8 122.1(7)
C6 C7 H7 118.9
C8 C7 H7 118.9
C7 C8 C4 118.7(6)
C7 C8 C9 119.2(6)
C4 C8 C9 122.0(6)
N1 C9 C8 129.2(6)
N1 C9 H9 115.4
C8 C9 H9 115.4
C15 C10 N1 108.5(6)
C15 C10 C11 113.3(6)
N1 C10 C11 114.0(5)
C15 C10 H10 106.9
N1 C10 H10 106.9
C11 C10 H10 106.9
C12 C11 C10 112.6(6)
C12 C11 H11A 109.1
C10 C11 H11A 109.1
C12 C11 H11B 109.1
C10 C11 H11B 109.1
H11A C11 H11B 107.8
C13 C12 C11 111.9(7)
C13 C12 H12A 109.2
C11 C12 H12A 109.2
C13 C12 H12B 109.2
C11 C12 H12B 109.2
H12A C12 H12B 107.9
C12 C13 C14 111.1(7)
C12 C13 H13A 109.4
C14 C13 H13A 109.4
C12 C13 H13B 109.4
C14 C13 H13B 109.4
H13A C13 H13B 108.0
C13 C14 C15 110.8(6)
C13 C14 H14A 109.5
C15 C14 H14A 109.5
C13 C14 H14B 109.5
C15 C14 H14B 109.5
H14A C14 H14B 108.1
C10 C15 N2 107.8(6)
C10 C15 C14 112.8(6)
N2 C15 C14 114.6(6)
C10 C15 H15 107.1
N2 C15 H15 107.1
C14 C15 H15 107.1
N2 C16 C17 127.2(6)
N2 C16 H16 116.4
C17 C16 H16 116.4
C18 C17 C19 118.4(7)
C18 C17 C16 123.9(6)
C19 C17 C16 117.7(6)
O2 C18 C17 120.9(6)
O2 C18 C22 118.8(6)
C17 C18 C22 120.4(6)
C20 C19 C17 120.4(7)
C20 C19 H19 119.8
C17 C19 H19 119.8
C19 C20 C21 120.7(7)
C19 C20 H20 119.6
C21 C20 H20 119.6
C22 C21 C20 120.1(8)
C22 C21 H21 119.9
C20 C21 H21 119.9
C21 C22 O4 124.7(7)
C21 C22 C18 120.0(7)
O4 C22 C18 115.3(6)
O4 C23 C24 106.7(6)
O4 C23 H23A 110.4
C24 C23 H23A 110.4
O4 C23 H23B 110.4
C24 C23 H23B 110.4
H23A C23 H23B 108.6
C23 C24 H24A 109.7
C23 C24 H24B 109.3
H24A C24 H24B 109.5
C23 C24 H24C 109.4
H24A C24 H24C 109.5
H24B C24 H24C 109.5
N9 C25 C26 122.6(7)
N9 C25 H25 118.7
C26 C25 H25 118.7
C25 C26 C27 119.8(7)
C25 C26 H26 120.1
C27 C26 H26 120.1
C28 C27 C26 118.0(7)
C28 C27 H27 121.0
C26 C27 H27 121.0
C27 C28 C29 119.2(8)
C27 C28 H28 120.4
C29 C28 H28 120.4
N9 C29 C28 123.3(7)
N9 C29 H29 118.3
C28 C29 H29 118.3
N10 C30 C31 122.0(7)
N10 C30 H30 119.0
C31 C30 H30 119.0
C32 C31 C30 119.3(7)
C32 C31 H31 120.4
C30 C31 H31 120.4
C31 C32 C33 119.8(7)
C31 C32 H32 120.1
C33 C32 H32 120.1
C34 C33 C32 117.7(8)
C34 C33 H33 121.1
C32 C33 H33 121.1
N10 C34 C33 123.9(7)
N10 C34 H34 118.0
C33 C34 H34 118.0

loop_
_geom_bond_atom_site_label_1
_geom_bond_atom_site_label_2
_geom_bond_distance
U1 O1 2.157(4)
U1 O2 2.170(4)
U1 N6 2.425(8)
U1 N3 2.440(7)
U1 N2 2.567(6)
U1 N1 2.609(5)
U1 N9 2.632(6)
U1 N10 2.652(6)
O1 C4 1.323(8)
O2 C18 1.337(7)
O3 C3 1.365(8)
O3 C2 1.452(8)
O4 C22 1.383(8)
O4 C23 1.440(8)
N1 C9 1.290(7)
N1 C10 1.504(8)
N2 C16 1.283(9)
N2 C15 1.513(9)
N3 N4 1.147(8)
N4 N5 1.165(9)
N6 N7 1.138(9)
N7 N8 1.176(9)
N9 C29 1.331(9)
N9 C25 1.351(9)
N10 C30 1.344(8)
N10 C34 1.347(9)
C1 C2 1.532(12)
C1 H1A 0.9800
C1 H1B 0.9800
C1 H1C 0.9800
C2 H2A 0.9900
C2 H2B 0.9900
C3 C5 1.372(9)
C3 C4 1.435(8)
C4 C8 1.414(9)
C5 C6 1.393(10)
C5 H5 0.9500
C6 C7 1.365(9)
C6 H6 0.9500
C7 C8 1.399(9)
C7 H7 0.9500
C8 C9 1.448(9)
C9 H9 0.9500
C10 C15 1.492(9)
C10 C11 1.544(10)
C10 H10 1.0000
C11 C12 1.528(9)
C11 H11A 0.9900
C11 H11B 0.9900
C12 C13 1.435(10)
C12 H12A 0.9900
C12 H12B 0.9900
C13 C14 1.515(11)
C13 H13A 0.9900
C13 H13B 0.9900
C14 C15 1.562(9)
C14 H14A 0.9900
C14 H14B 0.9900
C15 H15 1.0000
C16 C17 1.451(10)
C16 H16 0.9500
C17 C18 1.398(10)
C17 C19 1.422(9)
C18 C22 1.409(10)
C19 C20 1.366(11)
C19 H19 0.9500
C20 C21 1.400(11)
C20 H20 0.9500
C21 C22 1.373(10)
C21 H21 0.9500
C23 C24 1.507(10)
C23 H23A 0.9900
C23 H23B 0.9900
C24 H24A 0.9800
C24 H24B 0.9800
C24 H24C 0.9800
C25 C26 1.381(10)
C25 H25 0.9500
C26 C27 1.397(11)
C26 H26 0.9500
C27 C28 1.362(11)
C27 H27 0.9500
C28 C29 1.408(10)
C28 H28 0.9500
C29 H29 0.9500
C30 C31 1.405(11)
C30 H30 0.9500
C31 C32 1.344(11)
C31 H31 0.9500
C32 C33 1.400(9)
C32 H32 0.9500
C33 C34 1.368(10)
C33 H33 0.9500
C34 H34 0.9500

loop_
_geom_hbond_atom_site_label_D
_geom_hbond_atom_site_label_H
_geom_hbond_atom_site_label_A
_geom_hbond_distance_DH
_geom_hbond_distance_HA
_geom_hbond_distance_DA
_geom_hbond_angle_DHA
_geom_hbond_site_symmetry_A
C5 H5 N8 0.95 2.53 3.255(9) 133.1 2_645
C29 H29 O2 0.95 2.53 3.113(8) 119.6 .
C29 H29 O4 0.95 2.60 3.545(9) 176.1 .
C30 H30 O1 0.95 2.45 3.049(10) 120.6 .
C30 H30 O3 0.95 2.50 3.447(10) 171.4 .
C31 H31 N8 0.95 2.51 3.300(9) 141.3 4_575
C34 H34 O2 0.95 2.65 3.171(9) 115.3 .

loop_
_geom_torsion_atom_site_label_1
_geom_torsion_atom_site_label_2
_geom_torsion_atom_site_label_3
_geom_torsion_atom_site_label_4
_geom_torsion
C3 O3 C2 C1 177.4(8)
C2 O3 C3 C5 -8.0(12)
C2 O3 C3 C4 174.9(7)
U1 O1 C4 C8 20.9(13)
U1 O1 C4 C3 -158.2(6)
O3 C3 C4 O1 -1.5(10)
C5 C3 C4 O1 -178.8(7)
O3 C3 C4 C8 179.4(7)
C5 C3 C4 C8 2.1(11)
O3 C3 C5 C6 -178.4(8)
C4 C3 C5 C6 -1.5(12)
C3 C5 C6 C7 1.1(13)
C5 C6 C7 C8 -1.3(14)
C6 C7 C8 C4 2.0(12)
C6 C7 C8 C9 178.6(8)
O1 C4 C8 C7 178.6(7)
C3 C4 C8 C7 -2.3(11)
O1 C4 C8 C9 2.1(11)
C3 C4 C8 C9 -178.8(7)
C10 N1 C9 C8 177.8(7)
U1 N1 C9 C8 -1.0(12)
C7 C8 C9 N1 175.3(8)
C4 C8 C9 N1 -8.3(12)
C9 N1 C10 C15 138.2(7)
U1 N1 C10 C15 -42.8(8)
C9 N1 C10 C11 11.0(11)
U1 N1 C10 C11 -170.0(6)
C15 C10 C11 C12 45.9(11)
N1 C10 C11 C12 170.7(7)
C10 C11 C12 C13 -53.7(11)
C11 C12 C13 C14 60.3(11)
C12 C13 C14 C15 -58.6(10)
N1 C10 C15 N2 59.8(8)
C11 C10 C15 N2 -172.6(7)
N1 C10 C15 C14 -172.7(7)
C11 C10 C15 C14 -45.1(10)
C16 N2 C15 C10 128.5(8)
U1 N2 C15 C10 -49.6(8)
C16 N2 C15 C14 2.0(11)
U1 N2 C15 C14 -176.1(5)
C13 C14 C15 C10 50.9(11)
C13 C14 C15 N2 174.7(7)
C15 N2 C16 C17 178.1(8)
U1 N2 C16 C17 -4.1(12)
N2 C16 C17 C18 -12.8(13)
N2 C16 C17 C19 169.4(8)
U1 O2 C18 C17 32.7(11)
U1 O2 C18 C22 -146.9(6)
C19 C17 C18 O2 -179.2(6)
C16 C17 C18 O2 3.0(11)
C19 C17 C18 C22 0.4(10)
C16 C17 C18 C22 -177.4(7)
C18 C17 C19 C20 1.3(11)
C16 C17 C19 C20 179.2(7)
C17 C19 C20 C21 -2.2(11)
C19 C20 C21 C22 1.5(12)
C20 C21 C22 O4 -179.2(7)
C20 C21 C22 C18 0.2(12)
C23 O4 C22 C21 -6.0(11)
C23 O4 C22 C18 174.6(6)
O2 C18 C22 C21 178.5(7)
C17 C18 C22 C21 -1.1(11)
O2 C18 C22 O4 -2.0(10)
C17 C18 C22 O4 178.4(6)
C22 O4 C23 C24 -178.3(6)
C29 N9 C25 C26 -3.1(11)
U1 N9 C25 C26 170.3(6)
N9 C25 C26 C27 1.8(13)
C25 C26 C27 C28 -0.1(12)
C26 C27 C28 C29 -0.1(12)
C25 N9 C29 C28 2.9(11)
U1 N9 C29 C28 -170.4(6)
C27 C28 C29 N9 -1.3(12)
C34 N10 C30 C31 0.9(10)
U1 N10 C30 C31 -176.3(6)
N10 C30 C31 C32 1.2(12)
C30 C31 C32 C33 -2.7(12)
C31 C32 C33 C34 2.0(12)
C30 N10 C34 C33 -1.6(11)
U1 N10 C34 C33 175.6(6)
C32 C33 C34 N10 0.2(11)
